data_4023327
loop_
_publ_author_name
'Vyacheslav V. Diev'
'Oksana N. Stetsenko'
'Tran Q. Tung'
'J\"urgen Kopf'
'Rafael R. Kostikov'
'Alexander P. Molchanov'

_publ_section_title
;
 Nitrone Cycloadditions to 1,2-Diphenylcyclopropenes and Subsequent
 Transformations of the Isoxazolidine Cycloadducts
;
_journal_name_full 'Journal of Organic Chemistry'
_journal_page_first 2396
_journal_page_last 2399
_journal_paper_doi 10.1021/jo702379d
_journal_volume 73
_journal_year 2008
_chemical_formula_sum 'C24 H23 N O'
_chemical_formula_weight 341.43
_chemical_name_systematic
; 
 ? 
;
_space_group_IT_number 14
_symmetry_cell_setting monoclinic
_symmetry_space_group_name_Hall '-P 2yn'
_symmetry_space_group_name_H-M 'P 1 21/n 1'
_atom_sites_solution_hydrogens geom
_atom_sites_solution_primary direct
_atom_sites_solution_secondary difmap
_audit_creation_method SHELXL-97
_cell_angle_alpha 90.00
_cell_angle_beta 94.1340(10)
_cell_angle_gamma 90.00
_cell_formula_units_Z 4
_cell_length_a 10.2505(4)
_cell_length_b 14.0328(6)
_cell_length_c 13.0709(5)
_cell_measurement_temperature 153(2)
_cell_volume 1875.27(13)
_computing_structure_refinement 'SHELXL-97 (Sheldrick, 1997)'
_computing_structure_solution 'SHELXS-97 (Sheldrick, 1990)'
_diffrn_ambient_temperature 153(2)
_diffrn_measured_fraction_theta_full 1.000
_diffrn_measured_fraction_theta_max 1.000
_diffrn_radiation_monochromator graphite
_diffrn_radiation_source 'fine-focus sealed tube'
_diffrn_radiation_type MoK\a
_diffrn_radiation_wavelength 0.71073
_diffrn_reflns_av_R_equivalents 0.0965
_diffrn_reflns_av_sigmaI/netI 0.0403
_diffrn_reflns_limit_h_max 14
_diffrn_reflns_limit_h_min -14
_diffrn_reflns_limit_k_max 19
_diffrn_reflns_limit_k_min -19
_diffrn_reflns_limit_l_max 18
_diffrn_reflns_limit_l_min -18
_diffrn_reflns_number 46035
_diffrn_reflns_theta_full 30.00
_diffrn_reflns_theta_max 30.00
_diffrn_reflns_theta_min 2.13
_exptl_absorpt_coefficient_mu 0.073
_exptl_absorpt_correction_T_max 0.9784
_exptl_absorpt_correction_T_min 0.9644
_exptl_crystal_density_diffrn 1.209
_exptl_crystal_density_method 'not measured'
_exptl_crystal_F_000 728
_exptl_crystal_size_max 0.50
_exptl_crystal_size_mid 0.34
_exptl_crystal_size_min 0.30
_refine_diff_density_max 0.358
_refine_diff_density_min -0.232
_refine_diff_density_rms 0.050
_refine_ls_extinction_method none
_refine_ls_goodness_of_fit_ref 1.059
_refine_ls_hydrogen_treatment mixed
_refine_ls_matrix_type full
_refine_ls_number_parameters 237
_refine_ls_number_reflns 5473
_refine_ls_number_restraints 0
_refine_ls_restrained_S_all 1.059
_refine_ls_R_factor_all 0.0540
_refine_ls_R_factor_gt 0.0476
_refine_ls_shift/su_max 0.002
_refine_ls_shift/su_mean 0.000
_refine_ls_structure_factor_coef Fsqd
_refine_ls_weighting_details 'calc w=1/[\s^2^(Fo^2^)+(0.0610P)^2^+0.3357P] where P=(Fo^2^+2Fc^2^)/3'
_refine_ls_weighting_scheme calc
_refine_ls_wR_factor_gt 0.1198
_refine_ls_wR_factor_ref 0.1237
_reflns_number_gt 4693
_reflns_number_total 5473
_reflns_threshold_expression >2sigma(I)
_cod_data_source_file jo702379d-File003.cif
_cod_data_source_block kost70
_cod_original_sg_symbol_H-M 'P 21/n'
_cod_database_code 4023327

loop_
_symmetry_equiv_pos_as_xyz
'x, y, z'
'-x+1/2, y+1/2, -z+1/2'
'-x, -y, -z'
'x-1/2, -y-1/2, z-1/2'

loop_
_atom_site_label
_atom_site_type_symbol
_atom_site_fract_x
_atom_site_fract_y
_atom_site_fract_z
_atom_site_U_iso_or_equiv
_atom_site_adp_type
_atom_site_occupancy
_atom_site_symmetry_multiplicity
_atom_site_calc_flag
_atom_site_refinement_flags
_atom_site_disorder_assembly
_atom_site_disorder_group
O2 O 0.23803(7) 0.53106(5) -0.05219(5) 0.02628(16) Uani 1 1 d . . .
N3 N 0.18392(8) 0.53576(6) 0.04854(6) 0.02556(17) Uani 1 1 d . . .
C1 C 0.25997(9) 0.43247(6) -0.07020(7) 0.02394(19) Uani 1 1 d . . .
C4 C 0.25912(9) 0.46340(6) 0.10930(7) 0.02375(19) Uani 1 1 d . . .
H4 H 0.3479 0.4892 0.1306 0.028 Uiso 1 1 calc R . .
C5 C 0.27227(9) 0.38238(6) 0.03247(7) 0.02295(18) Uani 1 1 d . . .
C6 C 0.15134(9) 0.36605(7) -0.03957(7) 0.02493(19) Uani 1 1 d . . .
H6 H 0.0714 0.3998 -0.0189 0.030 Uiso 1 1 calc R . .
C7 C 0.12386(11) 0.27218(7) -0.09254(8) 0.0309(2) Uani 1 1 d . . .
H7A H 0.2067 0.2406 -0.1044 0.046 Uiso 1 1 calc R . .
H7B H 0.0743 0.2832 -0.1584 0.046 Uiso 1 1 calc R . .
H7C H 0.0727 0.2316 -0.0493 0.046 Uiso 1 1 calc R . .
C8 C 0.33521(9) 0.42082(7) -0.16204(7) 0.02499(19) Uani 1 1 d . . .
C9 C 0.33789(10) 0.49635(7) -0.23159(8) 0.0290(2) Uani 1 1 d . . .
H9 H 0.2964 0.5548 -0.2168 0.035 Uiso 1 1 calc R . .
C10 C 0.39995(12) 0.48723(8) -0.32149(9) 0.0359(2) Uani 1 1 d . . .
H10 H 0.3994 0.5390 -0.3684 0.043 Uiso 1 1 calc R . .
C11 C 0.46267(13) 0.40351(9) -0.34361(9) 0.0399(3) Uani 1 1 d . . .
H11 H 0.5044 0.3971 -0.4058 0.048 Uiso 1 1 calc R . .
C12 C 0.46406(12) 0.32910(8) -0.27419(9) 0.0385(3) Uani 1 1 d . . .
H12 H 0.5088 0.2718 -0.2882 0.046 Uiso 1 1 calc R . .
C13 C 0.40085(11) 0.33731(7) -0.18454(8) 0.0317(2) Uani 1 1 d . . .
H13 H 0.4023 0.2854 -0.1378 0.038 Uiso 1 1 calc R . .
C14 C 0.21140(11) 0.63242(7) 0.08463(9) 0.0318(2) Uani 1 1 d . . .
H14A H 0.3060 0.6435 0.0888 0.048 Uiso 1 1 calc R . .
H14B H 0.1787 0.6407 0.1527 0.048 Uiso 1 1 calc R . .
H14C H 0.1680 0.6781 0.0367 0.048 Uiso 1 1 calc R . .
C15 C 0.19076(9) 0.43701(6) 0.20318(7) 0.02455(19) Uani 1 1 d . . .
C16 C 0.26466(11) 0.40965(8) 0.29179(8) 0.0324(2) Uani 1 1 d . . .
H16 H 0.3573 0.4082 0.2921 0.039 Uiso 1 1 calc R . .
C17 C 0.20476(12) 0.38452(8) 0.37958(9) 0.0375(2) Uani 1 1 d . . .
H17 H 0.2563 0.3658 0.4395 0.045 Uiso 1 1 calc R . .
C18 C 0.07023(12) 0.38664(8) 0.37994(9) 0.0358(2) Uani 1 1 d . . .
H18 H 0.0289 0.3702 0.4403 0.043 Uiso 1 1 calc R . .
C19 C -0.00378(11) 0.41277(7) 0.29209(9) 0.0325(2) Uani 1 1 d . . .
H19 H -0.0964 0.4138 0.2922 0.039 Uiso 1 1 calc R . .
C20 C 0.05516(10) 0.43756(7) 0.20372(8) 0.0271(2) Uani 1 1 d . . .
H20 H 0.0030 0.4549 0.1436 0.033 Uiso 1 1 calc R . .
C21 C 0.36725(9) 0.30673(6) 0.06649(7) 0.02345(19) Uani 1 1 d . . .
C22 C 0.50093(10) 0.32526(7) 0.07251(8) 0.0269(2) Uani 1 1 d . . .
H22 H 0.5317 0.3850 0.0501 0.032 Uiso 1 1 calc R . .
C23 C 0.58949(10) 0.25734(8) 0.11093(8) 0.0315(2) Uani 1 1 d . . .
H23 H 0.6805 0.2710 0.1155 0.038 Uiso 1 1 calc R . .
C24 C 0.54570(11) 0.16970(8) 0.14267(8) 0.0328(2) Uani 1 1 d . . .
H24 H 0.6066 0.1228 0.1681 0.039 Uiso 1 1 calc R . .
C25 C 0.41326(11) 0.15058(7) 0.13736(8) 0.0322(2) Uani 1 1 d . . .
H25 H 0.3830 0.0904 0.1590 0.039 Uiso 1 1 calc R . .
C26 C 0.32442(10) 0.21903(7) 0.10060(8) 0.0279(2) Uani 1 1 d . . .
H26 H 0.2333 0.2059 0.0987 0.033 Uiso 1 1 calc R . .

loop_
_atom_site_aniso_label
_atom_site_aniso_U_11
_atom_site_aniso_U_22
_atom_site_aniso_U_33
_atom_site_aniso_U_23
_atom_site_aniso_U_13
_atom_site_aniso_U_12
O2 0.0310(3) 0.0206(3) 0.0278(4) 0.0024(2) 0.0057(3) 0.0015(2)
N3 0.0282(4) 0.0216(4) 0.0273(4) 0.0014(3) 0.0054(3) 0.0015(3)
C1 0.0255(4) 0.0202(4) 0.0260(5) 0.0020(3) 0.0011(3) 0.0009(3)
C4 0.0237(4) 0.0213(4) 0.0263(5) -0.0004(3) 0.0014(3) -0.0001(3)
C5 0.0243(4) 0.0209(4) 0.0237(4) 0.0007(3) 0.0015(3) 0.0002(3)
C6 0.0252(4) 0.0231(4) 0.0263(5) 0.0018(3) 0.0006(3) -0.0016(3)
C7 0.0362(5) 0.0277(5) 0.0284(5) -0.0013(4) -0.0007(4) -0.0049(4)
C8 0.0248(4) 0.0255(4) 0.0243(4) 0.0008(3) -0.0003(3) -0.0014(3)
C9 0.0308(5) 0.0273(5) 0.0288(5) 0.0030(4) 0.0005(4) -0.0003(4)
C10 0.0428(6) 0.0358(6) 0.0295(5) 0.0075(4) 0.0047(4) -0.0023(4)
C11 0.0481(7) 0.0428(6) 0.0301(5) 0.0012(5) 0.0125(5) 0.0005(5)
C12 0.0466(6) 0.0347(5) 0.0356(6) -0.0004(4) 0.0114(5) 0.0065(5)
C13 0.0373(5) 0.0281(5) 0.0301(5) 0.0033(4) 0.0054(4) 0.0035(4)
C14 0.0365(5) 0.0213(4) 0.0386(6) -0.0020(4) 0.0090(4) 0.0001(4)
C15 0.0285(5) 0.0201(4) 0.0251(4) -0.0018(3) 0.0025(3) 0.0002(3)
C16 0.0316(5) 0.0348(5) 0.0304(5) 0.0013(4) -0.0009(4) 0.0021(4)
C17 0.0470(6) 0.0378(6) 0.0271(5) 0.0045(4) -0.0021(4) 0.0021(5)
C18 0.0478(6) 0.0311(5) 0.0293(5) 0.0027(4) 0.0091(4) -0.0022(4)
C19 0.0326(5) 0.0299(5) 0.0358(6) 0.0009(4) 0.0080(4) -0.0020(4)
C20 0.0281(5) 0.0245(4) 0.0287(5) 0.0005(4) 0.0015(4) -0.0005(3)
C21 0.0277(4) 0.0218(4) 0.0209(4) 0.0000(3) 0.0018(3) 0.0021(3)
C22 0.0284(5) 0.0259(4) 0.0263(5) 0.0000(4) 0.0013(4) 0.0002(3)
C23 0.0298(5) 0.0363(5) 0.0278(5) -0.0023(4) -0.0014(4) 0.0054(4)
C24 0.0422(6) 0.0323(5) 0.0235(5) 0.0006(4) -0.0005(4) 0.0131(4)
C25 0.0468(6) 0.0238(4) 0.0263(5) 0.0042(4) 0.0050(4) 0.0042(4)
C26 0.0321(5) 0.0253(4) 0.0267(5) 0.0021(4) 0.0053(4) -0.0002(4)

loop_
_atom_type_symbol
_atom_type_description
_atom_type_scat_dispersion_real
_atom_type_scat_dispersion_imag
_atom_type_scat_source
C C 0.0033 0.0016 'International Tables Vol C Tables 4.2.6.8 and 6.1.1.4'
H H 0.0000 0.0000 'International Tables Vol C Tables 4.2.6.8 and 6.1.1.4'
N N 0.0061 0.0033 'International Tables Vol C Tables 4.2.6.8 and 6.1.1.4'
O O 0.0106 0.0060 'International Tables Vol C Tables 4.2.6.8 and 6.1.1.4'

loop_
_geom_angle_atom_site_label_1
_geom_angle_atom_site_label_2
_geom_angle_atom_site_label_3
_geom_angle
_geom_angle_site_symmetry_1
_geom_angle_site_symmetry_3
_geom_angle_publ_flag
C1 O2 N3 105.46(6) . . ?
C14 N3 O2 104.81(7) . . ?
C14 N3 C4 112.70(8) . . ?
O2 N3 C4 103.66(7) . . ?
O2 C1 C8 109.80(7) . . ?
O2 C1 C5 108.00(8) . . ?
C8 C1 C5 130.74(8) . . ?
O2 C1 C6 115.01(8) . . ?
C8 C1 C6 125.22(8) . . ?
C5 C1 C6 59.97(6) . . ?
N3 C4 C15 110.71(7) . . ?
N3 C4 C5 103.06(7) . . ?
C15 C4 C5 114.92(8) . . ?
N3 C4 H4 109.3 . . ?
C15 C4 H4 109.3 . . ?
C5 C4 H4 109.3 . . ?
C21 C5 C1 127.47(8) . . ?
C21 C5 C6 124.42(8) . . ?
C1 C5 C6 60.52(6) . . ?
C21 C5 C4 114.91(8) . . ?
C1 C5 C4 103.39(7) . . ?
C6 C5 C4 114.37(8) . . ?
C7 C6 C5 122.31(8) . . ?
C7 C6 C1 121.95(8) . . ?
C5 C6 C1 59.51(6) . . ?
C7 C6 H6 114.1 . . ?
C5 C6 H6 114.1 . . ?
C1 C6 H6 114.1 . . ?
C6 C7 H7A 109.5 . . ?
C6 C7 H7B 109.5 . . ?
H7A C7 H7B 109.5 . . ?
C6 C7 H7C 109.5 . . ?
H7A C7 H7C 109.5 . . ?
H7B C7 H7C 109.5 . . ?
C13 C8 C9 117.91(9) . . ?
C13 C8 C1 123.45(9) . . ?
C9 C8 C1 118.61(9) . . ?
C10 C9 C8 120.97(10) . . ?
C10 C9 H9 119.5 . . ?
C8 C9 H9 119.5 . . ?
C11 C10 C9 120.47(10) . . ?
C11 C10 H10 119.8 . . ?
C9 C10 H10 119.8 . . ?
C10 C11 C12 119.23(10) . . ?
C10 C11 H11 120.4 . . ?
C12 C11 H11 120.4 . . ?
C11 C12 C13 120.62(11) . . ?
C11 C12 H12 119.7 . . ?
C13 C12 H12 119.7 . . ?
C12 C13 C8 120.76(10) . . ?
C12 C13 H13 119.6 . . ?
C8 C13 H13 119.6 . . ?
N3 C14 H14A 109.5 . . ?
N3 C14 H14B 109.5 . . ?
H14A C14 H14B 109.5 . . ?
N3 C14 H14C 109.5 . . ?
H14A C14 H14C 109.5 . . ?
H14B C14 H14C 109.5 . . ?
C20 C15 C16 118.80(9) . . ?
C20 C15 C4 121.86(9) . . ?
C16 C15 C4 119.33(9) . . ?
C17 C16 C15 120.83(10) . . ?
C17 C16 H16 119.6 . . ?
C15 C16 H16 119.6 . . ?
C18 C17 C16 120.01(10) . . ?
C18 C17 H17 120.0 . . ?
C16 C17 H17 120.0 . . ?
C19 C18 C17 119.52(10) . . ?
C19 C18 H18 120.2 . . ?
C17 C18 H18 120.2 . . ?
C18 C19 C20 120.92(10) . . ?
C18 C19 H19 119.5 . . ?
C20 C19 H19 119.5 . . ?
C19 C20 C15 119.92(9) . . ?
C19 C20 H20 120.0 . . ?
C15 C20 H20 120.0 . . ?
C26 C21 C22 118.66(9) . . ?
C26 C21 C5 120.84(9) . . ?
C22 C21 C5 120.30(8) . . ?
C23 C22 C21 120.59(9) . . ?
C23 C22 H22 119.7 . . ?
C21 C22 H22 119.7 . . ?
C24 C23 C22 120.14(10) . . ?
C24 C23 H23 119.9 . . ?
C22 C23 H23 119.9 . . ?
C25 C24 C23 119.79(9) . . ?
C25 C24 H24 120.1 . . ?
C23 C24 H24 120.1 . . ?
C24 C25 C26 120.14(10) . . ?
C24 C25 H25 119.9 . . ?
C26 C25 H25 119.9 . . ?
C25 C26 C21 120.65(10) . . ?
C25 C26 H26 119.7 . . ?
C21 C26 H26 119.7 . . ?

loop_
_geom_bond_atom_site_label_1
_geom_bond_atom_site_label_2
_geom_bond_distance
_geom_bond_site_symmetry_2
_geom_bond_publ_flag
O2 C1 1.4240(11) . ?
O2 N3 1.4666(10) . ?
N3 C14 1.4569(13) . ?
N3 C4 1.4723(12) . ?
C1 C8 1.4819(13) . ?
C1 C5 1.5121(13) . ?
C1 C6 1.5276(13) . ?
C4 C15 1.5026(13) . ?
C4 C5 1.5293(13) . ?
C4 H4 1.0000 . ?
C5 C21 1.4867(12) . ?
C5 C6 1.5191(13) . ?
C6 C7 1.5052(13) . ?
C6 H6 1.0000 . ?
C7 H7A 0.9800 . ?
C7 H7B 0.9800 . ?
C7 H7C 0.9800 . ?
C8 C13 1.3932(14) . ?
C8 C9 1.3978(14) . ?
C9 C10 1.3819(15) . ?
C9 H9 0.9500 . ?
C10 C11 1.3798(17) . ?
C10 H10 0.9500 . ?
C11 C12 1.3828(17) . ?
C11 H11 0.9500 . ?
C12 C13 1.3841(15) . ?
C12 H12 0.9500 . ?
C13 H13 0.9500 . ?
C14 H14A 0.9800 . ?
C14 H14B 0.9800 . ?
C14 H14C 0.9800 . ?
C15 C20 1.3906(13) . ?
C15 C16 1.3914(14) . ?
C16 C17 1.3856(16) . ?
C16 H16 0.9500 . ?
C17 C18 1.3797(17) . ?
C17 H17 0.9500 . ?
C18 C19 1.3796(16) . ?
C18 H18 0.9500 . ?
C19 C20 1.3860(14) . ?
C19 H19 0.9500 . ?
C20 H20 0.9500 . ?
C21 C26 1.3908(13) . ?
C21 C22 1.3913(14) . ?
C22 C23 1.3852(14) . ?
C22 H22 0.9500 . ?
C23 C24 1.3832(16) . ?
C23 H23 0.9500 . ?
C24 C25 1.3806(16) . ?
C24 H24 0.9500 . ?
C25 C26 1.3855(14) . ?
C25 H25 0.9500 . ?
C26 H26 0.9500 . ?

loop_
_geom_torsion_atom_site_label_1
_geom_torsion_atom_site_label_2
_geom_torsion_atom_site_label_3
_geom_torsion_atom_site_label_4
_geom_torsion
_geom_torsion_site_symmetry_1
_geom_torsion_site_symmetry_2
_geom_torsion_site_symmetry_3
_geom_torsion_site_symmetry_4
_geom_torsion_publ_flag
C1 O2 N3 C14 157.49(8) . . . . ?
C1 O2 N3 C4 39.12(8) . . . . ?
N3 O2 C1 C8 -170.54(7) . . . . ?
N3 O2 C1 C5 -22.73(9) . . . . ?
N3 O2 C1 C6 41.86(10) . . . . ?
C14 N3 C4 C15 84.63(10) . . . . ?
O2 N3 C4 C15 -162.61(7) . . . . ?
C14 N3 C4 C5 -151.99(8) . . . . ?
O2 N3 C4 C5 -39.23(8) . . . . ?
O2 C1 C5 C21 -138.37(9) . . . . ?
C8 C1 C5 C21 0.22(16) . . . . ?
C6 C1 C5 C21 112.63(10) . . . . ?
O2 C1 C5 C6 109.00(8) . . . . ?
C8 C1 C5 C6 -112.41(11) . . . . ?
O2 C1 C5 C4 -1.65(9) . . . . ?
C8 C1 C5 C4 136.94(10) . . . . ?
C6 C1 C5 C4 -110.65(8) . . . . ?
N3 C4 C5 C21 168.18(7) . . . . ?
C15 C4 C5 C21 -71.28(10) . . . . ?
N3 C4 C5 C1 25.04(9) . . . . ?
C15 C4 C5 C1 145.58(8) . . . . ?
N3 C4 C5 C6 -38.37(10) . . . . ?
C15 C4 C5 C6 82.17(10) . . . . ?
C21 C5 C6 C7 -6.62(14) . . . . ?
C1 C5 C6 C7 110.75(10) . . . . ?
C4 C5 C6 C7 -157.19(9) . . . . ?
C21 C5 C6 C1 -117.37(10) . . . . ?
C4 C5 C6 C1 92.06(8) . . . . ?
O2 C1 C6 C7 151.54(9) . . . . ?
C8 C1 C6 C7 9.65(14) . . . . ?
C5 C1 C6 C7 -111.33(10) . . . . ?
O2 C1 C6 C5 -97.13(9) . . . . ?
C8 C1 C6 C5 120.98(10) . . . . ?
O2 C1 C8 C13 162.78(9) . . . . ?
C5 C1 C8 C13 24.74(16) . . . . ?
C6 C1 C8 C13 -53.70(14) . . . . ?
O2 C1 C8 C9 -19.07(12) . . . . ?
C5 C1 C8 C9 -157.11(10) . . . . ?
C6 C1 C8 C9 124.46(10) . . . . ?
C13 C8 C9 C10 2.16(15) . . . . ?
C1 C8 C9 C10 -176.09(9) . . . . ?
C8 C9 C10 C11 -1.10(17) . . . . ?
C9 C10 C11 C12 -0.75(19) . . . . ?
C10 C11 C12 C13 1.49(19) . . . . ?
C11 C12 C13 C8 -0.38(18) . . . . ?
C9 C8 C13 C12 -1.42(16) . . . . ?
C1 C8 C13 C12 176.74(10) . . . . ?
N3 C4 C15 C20 32.16(12) . . . . ?
C5 C4 C15 C20 -84.07(11) . . . . ?
N3 C4 C15 C16 -148.93(9) . . . . ?
C5 C4 C15 C16 94.83(11) . . . . ?
C20 C15 C16 C17 -0.82(16) . . . . ?
C4 C15 C16 C17 -179.76(9) . . . . ?
C15 C16 C17 C18 -0.14(17) . . . . ?
C16 C17 C18 C19 0.78(17) . . . . ?
C17 C18 C19 C20 -0.46(17) . . . . ?
C18 C19 C20 C15 -0.51(16) . . . . ?
C16 C15 C20 C19 1.14(14) . . . . ?
C4 C15 C20 C19 -179.95(9) . . . . ?
C1 C5 C21 C26 -123.47(10) . . . . ?
C6 C5 C21 C26 -46.56(13) . . . . ?
C4 C5 C21 C26 103.86(10) . . . . ?
C1 C5 C21 C22 61.71(13) . . . . ?
C6 C5 C21 C22 138.62(10) . . . . ?
C4 C5 C21 C22 -70.96(11) . . . . ?
C26 C21 C22 C23 0.53(14) . . . . ?
C5 C21 C22 C23 175.46(9) . . . . ?
C21 C22 C23 C24 0.76(15) . . . . ?
C22 C23 C24 C25 -0.94(16) . . . . ?
C23 C24 C25 C26 -0.17(16) . . . . ?
C24 C25 C26 C21 1.48(15) . . . . ?
C22 C21 C26 C25 -1.64(14) . . . . ?
C5 C21 C26 C25 -176.54(9) . . . . ?
